data_4509483
loop_
_publ_author_name
'Fang, Ming'
'Chang, Lixian'
'Liu, Xuhui'
'Zhao, Bin'
'Zuo, Ya'
'Chen, Zhi'

_publ_section_title
;
 Fabrication and Properties of Eight Novel Lanthanide&#x2212;Organic
 Frameworks Based on 4-Hydroxypyran-2,6-dicarboxylate and
 4-Hydroxypyridine-2,6-dicarboxylate
;
_journal_issue 9
_journal_name_full 'Crystal Growth &amp; Design'
_journal_page_first 4006
_journal_paper_doi 10.1021/cg900146y
_journal_volume 9
_journal_year 2009
_chemical_formula_sum 'C7 H2 O6 Pr'
_chemical_formula_weight 323.00
_chemical_name_systematic
; 
 ? 
;
_space_group_IT_number 62
_symmetry_cell_setting orthorhombic
_symmetry_space_group_name_Hall '-P 2ac 2n'
_symmetry_space_group_name_H-M 'P n m a'
_atom_sites_solution_hydrogens geom
_atom_sites_solution_primary direct
_atom_sites_solution_secondary difmap
_audit_creation_method SHELXL-97
_cell_angle_alpha 90.00
_cell_angle_beta 90.00
_cell_angle_gamma 90.00
_cell_formula_units_Z 4
_cell_length_a 7.9153(18)
_cell_length_b 10.228(2)
_cell_length_c 9.528(2)
_cell_measurement_reflns_used 2973
_cell_measurement_temperature 294(2)
_cell_measurement_theta_max 26.42
_cell_measurement_theta_min 2.92
_cell_volume 771.4(3)
_computing_cell_refinement 'Bruker SMART'
_computing_data_collection 'Bruker SMART'
_computing_data_reduction 'Bruker SAINT'
_computing_molecular_graphics 'Bruker SHELXTL'
_computing_publication_material 'Bruker SHELXTL'
_computing_structure_refinement 'SHELXL-97 (Sheldrick, 1997)'
_computing_structure_solution 'SHELXS-97 (Sheldrick, 1990)'
_diffrn_ambient_temperature 294(2)
_diffrn_measured_fraction_theta_full 0.995
_diffrn_measured_fraction_theta_max 0.995
_diffrn_measurement_device_type 'CCD area detector'
_diffrn_measurement_method 'phi and omega scans'
_diffrn_radiation_monochromator graphite
_diffrn_radiation_source 'fine-focus sealed tube'
_diffrn_radiation_type MoK\a
_diffrn_radiation_wavelength 0.71073
_diffrn_reflns_av_R_equivalents 0.0286
_diffrn_reflns_av_sigmaI/netI 0.0195
_diffrn_reflns_limit_h_max 8
_diffrn_reflns_limit_h_min -9
_diffrn_reflns_limit_k_max 7
_diffrn_reflns_limit_k_min -12
_diffrn_reflns_limit_l_max 11
_diffrn_reflns_limit_l_min -11
_diffrn_reflns_number 4049
_diffrn_reflns_theta_full 26.42
_diffrn_reflns_theta_max 26.42
_diffrn_reflns_theta_min 2.92
_exptl_absorpt_coefficient_mu 6.314
_exptl_absorpt_correction_T_max 1.00000
_exptl_absorpt_correction_T_min 0.568062
_exptl_absorpt_correction_type multi-scan
_exptl_absorpt_process_details SADABS
_exptl_crystal_density_diffrn 2.781
_exptl_crystal_density_meas ?
_exptl_crystal_density_method 'not measured'
_exptl_crystal_F_000 604
_exptl_crystal_size_max 0.126
_exptl_crystal_size_mid 0.10
_exptl_crystal_size_min 0.06
_refine_diff_density_max 0.490
_refine_diff_density_min -1.027
_refine_diff_density_rms 0.137
_refine_ls_extinction_method none
_refine_ls_goodness_of_fit_ref 1.163
_refine_ls_hydrogen_treatment constr
_refine_ls_matrix_type full
_refine_ls_number_parameters 70
_refine_ls_number_reflns 828
_refine_ls_number_restraints 6
_refine_ls_restrained_S_all 1.159
_refine_ls_R_factor_all 0.0218
_refine_ls_R_factor_gt 0.0191
_refine_ls_shift/su_max 0.000
_refine_ls_shift/su_mean 0.000
_refine_ls_structure_factor_coef Fsqd
_refine_ls_weighting_details 'calc w=1/[\s^2^(Fo^2^)+(0.0257P)^2^+2.1128P] where P=(Fo^2^+2Fc^2^)/3'
_refine_ls_weighting_scheme calc
_refine_ls_wR_factor_gt 0.0519
_refine_ls_wR_factor_ref 0.0535
_reflns_number_gt 766
_reflns_number_total 828
_reflns_threshold_expression >2sigma(I)
_cod_data_source_file cg900146ysup6.cif
_cod_data_source_block 060802a
_cod_depositor_comments
;
The following automatic conversions were performed:

'_symmetry_cell_setting' value 'Orthorhombic' changed to
'orthorhombic' according to
/home/saulius/struct/CIF-dictionaries/cif_core.dic dictionary named
'cif_core.dic' version 2.4.2 from
2011-04-26.

'_exptl_absorpt_correction_type' value 'MULTI-SCAN'
changed to 'multi-scan' according to
/home/saulius/struct/CIF-dictionaries/cif_core.dic dictionary named
'cif_core.dic' version 2.4.2 from
2011-04-26.

'_refine_ls_hydrogen_treatment' value 'CONSTR' changed
to 'constr' according to
/home/saulius/struct/CIF-dictionaries/cif_core.dic dictionary named
'cif_core.dic' version 2.4.2 from 2011-04-26.

Automatic conversion script
Id: cif_fix_values 1891 2012-01-12 08:04:46Z andrius 

The following automatic conversions were performed:

'_exptl_crystal_density_meas' value 'NONE' was changed to '?' - the
value is perceived as not measured.

Automatic conversion script
Id: cif_fix_values 3008 2015-01-20 13:52:24Z robertas 
;
_cod_original_sg_symbol_H-M Pnma
_cod_database_code 4509483

loop_
_symmetry_equiv_pos_as_xyz
'x, y, z'
'-x+1/2, -y, z+1/2'
'x+1/2, -y+1/2, -z+1/2'
'-x, y+1/2, -z'
'-x, -y, -z'
'x-1/2, y, -z-1/2'
'-x-1/2, y-1/2, z-1/2'
'x, -y-1/2, z'

loop_
_atom_site_label
_atom_site_type_symbol
_atom_site_fract_x
_atom_site_fract_y
_atom_site_fract_z
_atom_site_U_iso_or_equiv
_atom_site_adp_type
_atom_site_occupancy
_atom_site_symmetry_multiplicity
_atom_site_calc_flag
_atom_site_refinement_flags
Pr1 Pr 0.15954(3) 0.7500 -0.17360(3) 0.01240(12) Uani 1 2 d S
O1 O 0.1868(3) 0.5406(3) 0.0014(3) 0.0163(5) Uani 1 1 d U
O2 O 0.1247(4) 0.4081(3) 0.1811(3) 0.0167(6) Uani 1 1 d .
O3 O -0.0041(5) 0.7500 0.5577(4) 0.0235(9) Uani 1 2 d S
O4 O 0.1202(5) 0.7500 0.1429(3) 0.0117(7) Uani 1 2 d S
C1 C 0.1400(4) 0.5178(3) 0.1227(4) 0.0119(7) Uani 1 1 d .
C2 C 0.0993(4) 0.6356(3) 0.2141(4) 0.0119(7) Uani 1 1 d .
C3 C 0.0548(5) 0.6312(4) 0.3498(4) 0.0155(7) Uani 1 1 d .
H3 H 0.0386 0.5507 0.3932 0.019 Uiso 1 1 calc R
C4 C 0.0318(7) 0.7500 0.4293(5) 0.0172(11) Uani 1 2 d S

loop_
_atom_site_aniso_label
_atom_site_aniso_U_11
_atom_site_aniso_U_22
_atom_site_aniso_U_33
_atom_site_aniso_U_23
_atom_site_aniso_U_13
_atom_site_aniso_U_12
Pr1 0.01586(17) 0.01052(17) 0.01081(17) 0.000 0.00107(10) 0.000
O1 0.0228(14) 0.0132(12) 0.0129(13) 0.0020(10) 0.0051(10) 0.0024(10)
O2 0.0209(14) 0.0110(14) 0.0183(14) 0.0066(10) -0.0031(10) -0.0014(11)
O3 0.020(2) 0.041(2) 0.0089(17) 0.000 0.0019(15) 0.000
O4 0.025(2) 0.0047(16) 0.0052(15) 0.000 0.0039(14) 0.000
C1 0.0112(16) 0.0096(17) 0.0148(16) 0.0013(14) -0.0041(13) 0.0006(13)
C2 0.0137(17) 0.0110(17) 0.0109(16) 0.0023(14) 0.0004(13) 0.0002(14)
C3 0.0172(18) 0.0177(19) 0.0116(16) 0.0050(14) 0.0017(14) 0.0006(15)
C4 0.011(2) 0.029(3) 0.011(2) 0.000 0.001(2) 0.000

loop_
_atom_type_symbol
_atom_type_description
_atom_type_scat_dispersion_real
_atom_type_scat_dispersion_imag
_atom_type_scat_source
C C 0.0033 0.0016 'International Tables Vol C Tables 4.2.6.8 and 6.1.1.4'
H H 0.0000 0.0000 'International Tables Vol C Tables 4.2.6.8 and 6.1.1.4'
O O 0.0106 0.0060 'International Tables Vol C Tables 4.2.6.8 and 6.1.1.4'
Pr Pr -0.2180 2.8214 'International Tables Vol C Tables 4.2.6.8 and 6.1.1.4'

loop_
_geom_angle_atom_site_label_1
_geom_angle_atom_site_label_2
_geom_angle_atom_site_label_3
_geom_angle
_geom_angle_site_symmetry_1
_geom_angle_site_symmetry_3
O1 Pr1 O1 103.73(11) . 8_575
O1 Pr1 O2 136.63(8) . 7_665
O1 Pr1 O2 78.17(8) 8_575 7_665
O1 Pr1 O2 78.17(8) . 2_564
O1 Pr1 O2 136.63(8) 8_575 2_564
O2 Pr1 O2 72.66(12) 7_665 2_564
O1 Pr1 O2 122.62(8) . 4
O1 Pr1 O2 67.75(8) 8_575 4
O2 Pr1 O2 98.59(9) 7_665 4
O2 Pr1 O2 147.20(4) 2_564 4
O1 Pr1 O2 67.75(8) . 5_565
O1 Pr1 O2 122.62(8) 8_575 5_565
O2 Pr1 O2 147.20(4) 7_665 5_565
O2 Pr1 O2 98.59(9) 2_564 5_565
O2 Pr1 O2 71.39(12) 4 5_565
O1 Pr1 O3 125.61(6) . 1_554
O1 Pr1 O3 125.61(6) 8_575 1_554
O2 Pr1 O3 80.20(9) 7_665 1_554
O2 Pr1 O3 80.20(9) 2_564 1_554
O2 Pr1 O3 67.09(8) 4 1_554
O2 Pr1 O3 67.09(8) 5_565 1_554
O1 Pr1 O3 72.07(7) . 6_656
O1 Pr1 O3 72.07(7) 8_575 6_656
O2 Pr1 O3 67.43(8) 7_665 6_656
O2 Pr1 O3 67.43(8) 2_564 6_656
O2 Pr1 O3 139.44(6) 4 6_656
O2 Pr1 O3 139.44(6) 5_565 6_656
O3 Pr1 O3 139.35(11) 1_554 6_656
C1 O1 Pr1 134.2(2) . .
C1 O2 Pr1 133.8(2) . 2_565
C1 O2 Pr1 126.0(2) . 5_565
Pr1 O2 Pr1 100.10(9) 2_565 5_565
C4 O3 Pr1 140.1(4) . 1_556
C4 O3 Pr1 125.6(3) . 6_556
Pr1 O3 Pr1 94.31(11) 1_556 6_556
C2 O4 C2 118.3(4) . 8_575
O1 C1 O2 127.6(3) . .
O1 C1 C2 116.7(3) . .
O2 C1 C2 115.6(3) . .
C3 C2 O4 122.8(3) . .
C3 C2 C1 125.5(3) . .
O4 C2 C1 111.6(3) . .
C2 C3 C4 120.7(3) . .
C2 C3 H3 119.6 . .
C4 C3 H3 119.6 . .
O3 C4 C3 122.7(2) . 8_575
O3 C4 C3 122.7(2) . .
C3 C4 C3 114.7(4) 8_575 .

loop_
_geom_bond_atom_site_label_1
_geom_bond_atom_site_label_2
_geom_bond_distance
_geom_bond_site_symmetry_2
Pr1 O1 2.723(3) .
Pr1 O1 2.723(3) 8_575
Pr1 O2 2.729(3) 7_665
Pr1 O2 2.729(3) 2_564
Pr1 O2 2.771(3) 4
Pr1 O2 2.771(3) 5_565
Pr1 O3 2.869(4) 1_554
Pr1 O3 2.883(4) 6_656
O1 C1 1.236(4) .
O2 C1 1.258(4) .
O2 Pr1 2.729(3) 2_565
O2 Pr1 2.771(3) 5_565
O3 C4 1.256(6) .
O3 Pr1 2.869(4) 1_556
O3 Pr1 2.883(4) 6_556
O4 C2 1.363(4) .
O4 C2 1.363(4) 8_575
C1 C2 1.522(5) .
C2 C3 1.340(5) .
C3 C4 1.443(5) .
C3 H3 0.9300 .
C4 C3 1.443(5) 8_575

loop_
_geom_torsion_atom_site_label_1
_geom_torsion_atom_site_label_2
_geom_torsion_atom_site_label_3
_geom_torsion_atom_site_label_4
_geom_torsion
_geom_torsion_site_symmetry_1
_geom_torsion_site_symmetry_4
O1 Pr1 O1 C1 35.6(4) 8_575 .
O2 Pr1 O1 C1 122.8(3) 7_665 .
O2 Pr1 O1 C1 171.1(3) 2_564 .
O2 Pr1 O1 C1 -36.5(3) 4 .
O2 Pr1 O1 C1 -84.3(3) 5_565 .
O3 Pr1 O1 C1 -120.2(3) 1_554 .
O3 Pr1 O1 C1 101.3(3) 6_656 .
Pr1 O1 C1 O2 161.6(3) . .
Pr1 O1 C1 C2 -19.8(5) . .
Pr1 O2 C1 O1 87.6(4) 2_565 .
Pr1 O2 C1 O1 -87.4(4) 5_565 .
Pr1 O2 C1 C2 -91.1(4) 2_565 .
Pr1 O2 C1 C2 94.0(3) 5_565 .
C2 O4 C2 C3 1.8(7) 8_575 .
C2 O4 C2 C1 -175.7(3) 8_575 .
O1 C1 C2 C3 -176.5(4) . .
O2 C1 C2 C3 2.2(5) . .
O1 C1 C2 O4 0.8(5) . .
O2 C1 C2 O4 179.6(3) . .
O4 C2 C3 C4 -2.0(6) . .
C1 C2 C3 C4 175.1(4) . .
Pr1 O3 C4 C3 -89.7(5) 1_556 8_575
Pr1 O3 C4 C3 90.3(5) 6_556 8_575
Pr1 O3 C4 C3 89.7(5) 1_556 .
Pr1 O3 C4 C3 -90.3(5) 6_556 .
C2 C3 C4 O3 -177.5(5) . .
C2 C3 C4 C3 2.0(7) . 8_575
